data_2002863
loop_
_publ_author_name
'Vogt, R'
'Mueller-Buschbaum, Hk'

_publ_section_title
;
Ba Cu V2 O7: Das letzte Glied in der Reihe M Cu V2 O7 (M= Mg2+, Ca2+,
Sr2+, Ba2+)
;
_journal_name_full 'Journal of the Less-Common Metals'
_journal_page_first L35
_journal_page_last L39
_journal_paper_doi 10.1016/0022-5088(91)90139-U
_journal_volume 171
_journal_year 1991
_chemical_formula_structural 'Ba Cu (V2 O7)'
_chemical_formula_sum 'Ba Cu O7 V2'
_chemical_name_systematic 'Barium copper divanadate'
_space_group_IT_number 62
_symmetry_cell_setting orthorhombic
_symmetry_Int_Tables_number 62
_symmetry_space_group_name_Hall '-P 2ac 2n'
_symmetry_space_group_name_H-M 'P n m a'
_cell_angle_alpha 90
_cell_angle_beta 90
_cell_angle_gamma 90
_cell_formula_units_Z 4
_cell_length_a 15.0511(69)
_cell_length_b 5.5136(24)
_cell_length_c 7.5134(17)
_cell_volume 623.5
_refine_ls_R_factor_all 0.045
_cod_database_code 2002863

loop_
_symmetry_equiv_pos_as_xyz
x,y,z
1/2+x,1/2-y,1/2-z
-x,1/2+y,-z
1/2-x,-y,1/2+z
-x,-y,-z
1/2-x,1/2+y,1/2+z
x,1/2-y,z
1/2+x,y,1/2-z

loop_
_atom_site_label
_atom_site_type_symbol
_atom_site_symmetry_multiplicity
_atom_site_Wyckoff_symbol
_atom_site_fract_x
_atom_site_fract_y
_atom_site_fract_z
_atom_site_occupancy
_atom_site_attached_hydrogens
_atom_site_calc_flag
Ba1 Ba2+ 4 c 0.2997(1) 0.25 0.8824(3) 1. 0 d
Cu1 Cu2+ 4 c 0.3663(2) 0.25 0.3864(7) 1. 0 d
V1 V5+ 4 c 0.5915(3) 0.25 0.8858(10) 1. 0 d
V2 V5+ 4 c 0.1082(3) 0.25 0.1445(7) 1. 0 d
O1 O2- 4 c 0.507(1) 0.25 0.418(2) 1. 0 d
O2 O2- 4 c 0.629(1) 0.25 0.120(3) 1. 0 d
O3 O2- 4 c 0.486(2) 0.25 0.867(4) 1. 0 d
O4 O2- 8 d 0.640(1) 0.498(3) 0.797(2) 1. 0 d
O5 O2- 8 d 0.336(1) 0.503(3) 0.565(2) 1. 0 d

loop_
_atom_type_symbol
_atom_type_oxidation_number
Ba2+ 2.000
Cu2+ 2.000
V5+ 5.000
O2- -2.000
